data_2225125
loop_
_publ_author_name
'bin Shawkataly, Omar'
'Khan, Imthyaz Ahmed'
'Yeap, Chin Sing'
'Fun, Hoong-Kun'

_publ_section_title
;[\m-Bis(diphenylarsino)methane-1:2\k^2^<i>As</i>:<i>As</i>']nonacarbonyl-1\k^3^<i>C</i>,2\k^3^<i>C</i>,3\k^3^<i>C</i>-[diphenyl(phenylsulfanylmethyl)phosphine-3\k<i>P</i>]-<i>triangulo</i>-triruthenium(0)
 chloroform hemisolvate
;
_journal_coeditor_code TK2610
_journal_issue 2
_journal_name_full 'Acta Crystallographica Section E'
_journal_page_first m227
_journal_page_last m228
_journal_paper_doi 10.1107/S1600536810001212
_journal_volume 66
_journal_year 2010
_chemical_formula_iupac '[Ru3 (C25 H22 As2) (C19 H17 P S) (C O)9], 0.5C H Cl3'
_chemical_formula_moiety 'Ru3 (C19 H17 S1 P) (C25 H22 As2) (CO)9, 0.5(C H Cl3)'
_chemical_formula_sum 'C53.5 H39.5 As2 Cl1.5 O9 P Ru3 S'
_chemical_formula_weight 1395.61
_chemical_name_systematic
;
[\m-Bis(diphenylarsino)methane-1:2\k^2^<i>As</i>:<i>As</i>']nonacarbonyl-
1\k^3^<i>C</i>,2\k^3^<i>C</i>,3\k^3^<i>C</i>-
[diphenyl(phenylsulfanylmethyl)phosphine-3\k<i>P</i>]-<i>triangulo</i>-
triruthenium(0) chloroform hemisolvate
;
_space_group_IT_number 14
_symmetry_cell_setting monoclinic
_symmetry_space_group_name_Hall '-P 2ybc'
_symmetry_space_group_name_H-M 'P 1 21/c 1'
_atom_sites_solution_hydrogens geom
_atom_sites_solution_primary direct
_atom_sites_solution_secondary difmap
_audit_creation_method SHELXL-97
_cell_angle_alpha 90.00
_cell_angle_beta 92.8760(10)
_cell_angle_gamma 90.00
_cell_formula_units_Z 4
_cell_length_a 23.0129(4)
_cell_length_b 11.6027(2)
_cell_length_c 20.5019(4)
_cell_measurement_reflns_used 9929
_cell_measurement_temperature 100.00(10)
_cell_measurement_theta_max 28.28
_cell_measurement_theta_min 2.18
_cell_volume 5467.35(17)
_computing_cell_refinement 'SAINT (Bruker, 2005)'
_computing_data_collection 'APEX2 (Bruker, 2005)'
_computing_data_reduction 'SAINT (Bruker, 2005)'
_computing_molecular_graphics 'SHELXTL (Sheldrick, 2008)'
_computing_publication_material
;
SHELXTL (Sheldrick, 2008) and PLATON (Spek, 2009)
;
_computing_structure_refinement 'SHELXTL (Sheldrick, 2008)'
_computing_structure_solution 'SHELXTL (Sheldrick, 2008)'
_diffrn_ambient_temperature 100
_diffrn_measured_fraction_theta_full 0.998
_diffrn_measured_fraction_theta_max 0.998
_diffrn_measurement_device_type
;
Bruker SMART APEXII CCD area-detector diffractometer
;
_diffrn_measurement_method '\f and \w scans'
_diffrn_radiation_monochromator graphite
_diffrn_radiation_source 'fine-focus sealed tube'
_diffrn_radiation_type MoK\a
_diffrn_radiation_wavelength 0.71073
_diffrn_reflns_av_R_equivalents 0.0648
_diffrn_reflns_av_sigmaI/netI 0.0655
_diffrn_reflns_limit_h_max 31
_diffrn_reflns_limit_h_min -32
_diffrn_reflns_limit_k_max 16
_diffrn_reflns_limit_k_min -16
_diffrn_reflns_limit_l_max 28
_diffrn_reflns_limit_l_min -26
_diffrn_reflns_number 70928
_diffrn_reflns_theta_full 30.06
_diffrn_reflns_theta_max 30.06
_diffrn_reflns_theta_min 1.97
_diffrn_standards_number 0
_exptl_absorpt_coefficient_mu 2.213
_exptl_absorpt_correction_T_max 0.9226
_exptl_absorpt_correction_T_min 0.3993
_exptl_absorpt_correction_type multi-scan
_exptl_absorpt_process_details '(<i>SADABS</i>; Bruker, 2005)'
_exptl_crystal_colour brown
_exptl_crystal_density_diffrn 1.695
_exptl_crystal_density_method 'not measured'
_exptl_crystal_description plate
_exptl_crystal_F_000 2748
_exptl_crystal_size_max 0.51
_exptl_crystal_size_mid 0.16
_exptl_crystal_size_min 0.04
_refine_diff_density_max 1.779
_refine_diff_density_min -3.297
_refine_ls_extinction_method none
_refine_ls_goodness_of_fit_ref 1.027
_refine_ls_hydrogen_treatment constr
_refine_ls_matrix_type full
_refine_ls_number_parameters 678
_refine_ls_number_reflns 16008
_refine_ls_number_restraints 162
_refine_ls_restrained_S_all 1.026
_refine_ls_R_factor_all 0.0927
_refine_ls_R_factor_gt 0.0590
_refine_ls_shift/su_max 0.001
_refine_ls_shift/su_mean 0.000
_refine_ls_structure_factor_coef Fsqd
_refine_ls_weighting_details 'calc w=1/[\s^2^(Fo^2^)+(0.0739P)^2^+20.3511P] where P=(Fo^2^+2Fc^2^)/3'
_refine_ls_weighting_scheme calc
_refine_ls_wR_factor_gt 0.1418
_refine_ls_wR_factor_ref 0.1579
_reflns_number_gt 11323
_reflns_number_total 16008
_reflns_threshold_expression I>2\s(I)
_cod_data_source_file tk2610.cif
_cod_data_source_block I
_cod_depositor_comments
;
The following automatic conversions were performed:
'_symmetry_cell_setting' value 'Monoclinic' changed to 'monoclinic'
according to '/home/saulius/struct/CIF-dictionaries/cif_core.dic'
dictionary named 'cif_core.dic' version 2.4.1 from 2010-06-29.

Automatic conversion script
Id: cif_fix_enum 1527 2010-12-29 10:47:43Z saulius 

The following automatic conversions were performed:

'_symmetry_cell_setting' value 'Monoclinic' changed to 'monoclinic'
according to /home/saulius/struct/CIF-dictionaries/cif_core.dic
dictionary named 'cif_core.dic' version 2.4.1 from 2010-06-29.

Automatic conversion script
Id: cif_fix_values 1715 2011-07-08 13:25:40Z adriana 
;
_cod_original_sg_symbol_H-M 'P 21/c'
_cod_original_formula_sum 'C53.50 H39.50 As2 Cl1.50 O9 P Ru3 S'
_cod_database_code 2225125
_cod_database_fobs_code 2225125

loop_
_symmetry_equiv_pos_as_xyz
'x, y, z'
'-x, y+1/2, -z+1/2'
'-x, -y, -z'
'x, -y-1/2, z-1/2'

loop_
_atom_site_type_symbol
_atom_site_label
_atom_site_fract_x
_atom_site_fract_y
_atom_site_fract_z
_atom_site_U_iso_or_equiv
_atom_site_adp_type
_atom_site_calc_flag
_atom_site_refinement_flags
_atom_site_occupancy
_atom_site_disorder_assembly
_atom_site_disorder_group
Ru Ru1 0.752259(18) 0.04613(3) 0.46155(2) 0.02268(10) Uani d . 1 . .
Ru Ru2 0.638973(17) 0.11916(3) 0.49541(2) 0.02088(10) Uani d . 1 . .
Ru Ru3 0.716761(18) 0.02270(3) 0.59312(2) 0.02310(10) Uani d . 1 . .
As As1 0.72787(2) 0.08678(4) 0.34618(3) 0.02365(12) Uani d . 1 . .
As As2 0.61767(2) 0.22498(4) 0.39438(3) 0.02128(12) Uani d . 1 . .
P P1 0.79472(6) -0.08541(11) 0.63827(7) 0.0223(3) Uani d . 1 . .
S S1 0.92881(7) -0.10436(16) 0.65861(10) 0.0492(5) Uani d . 1 . .
O O1 0.73103(17) -0.2152(3) 0.46385(19) 0.0273(8) Uani d . 1 . .
O O2 0.8804(2) -0.0041(5) 0.4513(3) 0.0661(17) Uani d . 1 . .
O O3 0.7739(2) 0.3063(4) 0.4722(2) 0.0426(11) Uani d . 1 . .
O O4 0.6689(2) 0.3441(4) 0.5684(2) 0.0457(12) Uani d . 1 . .
O O5 0.5215(2) 0.1306(4) 0.5558(3) 0.0456(12) Uani d . 1 . .
O O6 0.60819(17) -0.1138(3) 0.4309(2) 0.0296(9) Uani d . 1 . .
O O7 0.63677(18) -0.1879(4) 0.5702(2) 0.0348(10) Uani d . 1 . .
O O8 0.6529(2) 0.0746(5) 0.7156(3) 0.0559(15) Uani d . 1 . .
O O9 0.7890(2) 0.2424(4) 0.6171(3) 0.0548(14) Uani d . 1 . .
C C1 0.7947(2) 0.1213(5) 0.2947(3) 0.0298(12) Uani d . 1 . .
C C2 0.8323(3) 0.2062(7) 0.3161(4) 0.054(2) Uani d . 1 . .
H H2A 0.8244 0.2490 0.3529 0.064 Uiso calc R 1 . .
C C3 0.8826(3) 0.2289(7) 0.2828(4) 0.059(2) Uani d . 1 . .
H H3A 0.9075 0.2877 0.2973 0.070 Uiso calc R 1 . .
C C4 0.8955(3) 0.1660(7) 0.2296(4) 0.0465(17) Uani d . 1 . .
H H4A 0.9292 0.1805 0.2078 0.056 Uiso calc R 1 . .
C C5 0.8576(3) 0.0800(7) 0.2084(3) 0.0455(17) Uani d . 1 . .
H H5A 0.8660 0.0363 0.1720 0.055 Uiso calc R 1 . .
C C6 0.8074(3) 0.0579(6) 0.2403(3) 0.0356(13) Uani d . 1 . .
H H6A 0.7821 0.0002 0.2252 0.043 Uiso calc R 1 . .
C C7 0.6829(2) -0.0168(4) 0.2886(3) 0.0246(11) Uani d . 1 . .
C C8 0.6530(3) 0.0243(5) 0.2326(3) 0.0324(13) Uani d . 1 . .
H H8A 0.6544 0.1022 0.2221 0.039 Uiso calc R 1 . .
C C9 0.6212(3) -0.0516(6) 0.1925(3) 0.0410(15) Uani d . 1 . .
H H9A 0.6022 -0.0247 0.1544 0.049 Uiso calc R 1 . .
C C10 0.6175(3) -0.1666(6) 0.2088(3) 0.0356(14) Uani d . 1 . .
H H10A 0.5947 -0.2162 0.1827 0.043 Uiso calc R 1 . .
C C11 0.6474(3) -0.2079(5) 0.2636(3) 0.0353(13) Uani d . 1 . .
H H11A 0.6457 -0.2859 0.2739 0.042 Uiso calc R 1 . .
C C12 0.6804(3) -0.1332(5) 0.3035(3) 0.0290(12) Uani d . 1 . .
H H12A 0.7009 -0.1615 0.3403 0.035 Uiso calc R 1 . .
C C13 0.6838(2) 0.2317(4) 0.3380(3) 0.0251(11) Uani d . 1 . .
H H13A 0.7088 0.2961 0.3507 0.030 Uiso calc R 1 . .
H H13B 0.6700 0.2429 0.2929 0.030 Uiso calc R 1 . .
C C14 0.5972(2) 0.3862(4) 0.4061(3) 0.0255(11) Uani d . 1 . .
C C15 0.5393(2) 0.4151(5) 0.4107(3) 0.0273(11) Uani d . 1 . .
H H15A 0.5105 0.3596 0.4036 0.033 Uiso calc R 1 . .
C C16 0.5243(3) 0.5280(5) 0.4262(3) 0.0306(12) Uani d . 1 . .
H H16A 0.4854 0.5475 0.4296 0.037 Uiso calc R 1 . .
C C17 0.5663(3) 0.6101(5) 0.4363(3) 0.0360(14) Uani d . 1 . .
H H17A 0.5559 0.6850 0.4470 0.043 Uiso calc R 1 . .
C C18 0.6231(3) 0.5827(5) 0.4310(4) 0.0505(19) Uani d . 1 . .
H H18A 0.6515 0.6391 0.4372 0.061 Uiso calc R 1 . .
C C19 0.6390(3) 0.4695(5) 0.4161(4) 0.0465(18) Uani d . 1 . .
H H19A 0.6781 0.4508 0.4130 0.056 Uiso calc R 1 . .
C C20 0.5559(2) 0.1743(4) 0.3329(3) 0.0223(10) Uani d . 1 . .
C C21 0.5464(2) 0.2288(5) 0.2732(3) 0.0281(11) Uani d . 1 . .
H H21A 0.5684 0.2928 0.2630 0.034 Uiso calc R 1 . .
C C22 0.5039(3) 0.1879(5) 0.2288(3) 0.0330(13) Uani d . 1 . .
H H22A 0.4973 0.2252 0.1890 0.040 Uiso calc R 1 . .
C C23 0.4717(2) 0.0927(5) 0.2432(3) 0.0303(12) Uani d . 1 . .
H H23A 0.4443 0.0640 0.2125 0.036 Uiso calc R 1 . .
C C24 0.4799(3) 0.0392(5) 0.3038(3) 0.0323(13) Uani d . 1 . .
H H24A 0.4574 -0.0241 0.3141 0.039 Uiso calc R 1 . .
C C25 0.5218(2) 0.0806(4) 0.3486(3) 0.0258(11) Uani d . 1 . .
H H25A 0.5272 0.0456 0.3892 0.031 Uiso calc R 1 . .
C C26 0.8014(2) -0.2287(5) 0.6040(3) 0.0276(11) Uani d . 1 . .
C C27 0.7589(3) -0.3107(5) 0.6167(3) 0.0340(13) Uani d . 1 . .
H H27A 0.7289 -0.2923 0.6435 0.041 Uiso calc R 1 . .
C C28 0.7618(4) -0.4194(6) 0.5891(4) 0.051(2) Uani d . 1 . .
H H28A 0.7334 -0.4738 0.5975 0.062 Uiso calc R 1 . .
C C29 0.8059(5) -0.4477(6) 0.5497(4) 0.064(3) Uani d . 1 . .
H H29A 0.8075 -0.5211 0.5317 0.077 Uiso calc R 1 . .
C C30 0.8473(4) -0.3685(6) 0.5370(4) 0.053(2) Uani d . 1 . .
H H30A 0.8774 -0.3889 0.5106 0.064 Uiso calc R 1 . .
C C31 0.8458(3) -0.2566(5) 0.5629(3) 0.0373(14) Uani d . 1 . .
H H31A 0.8737 -0.2023 0.5529 0.045 Uiso calc R 1 . .
C C32 0.7982(2) -0.1102(6) 0.7268(3) 0.0352(14) Uani d . 1 . .
C C33 0.7886(3) -0.0200(7) 0.7672(3) 0.0451(17) Uani d . 1 . .
H H33A 0.7783 0.0511 0.7492 0.054 Uiso calc R 1 . .
C C34 0.7940(3) -0.0314(9) 0.8353(4) 0.062(2) Uani d . 1 . .
H H34A 0.7879 0.0317 0.8620 0.075 Uiso calc R 1 . .
C C35 0.8082(4) -0.1367(9) 0.8621(4) 0.066(3) Uani d . 1 . .
H H35A 0.8113 -0.1455 0.9073 0.079 Uiso calc R 1 . .
C C36 0.8178(4) -0.2289(8) 0.8223(4) 0.061(2) Uani d . 1 . .
H H36A 0.8271 -0.3002 0.8408 0.074 Uiso calc R 1 . .
C C37 0.8138(3) -0.2173(6) 0.7544(3) 0.0407(16) Uani d . 1 . .
H H37A 0.8214 -0.2798 0.7277 0.049 Uiso calc R 1 . .
C C38 0.8670(2) -0.0170(5) 0.6294(3) 0.0339(13) Uani d . 1 A .
H H38A 0.8713 0.0005 0.5837 0.041 Uiso calc R 1 . .
H H38B 0.8680 0.0553 0.6531 0.041 Uiso calc R 1 . .
C C39A 0.9630(4) -0.0187(8) 0.7212(6) 0.049(2) Uani d PU 0.788(11) A 1
C C40A 1.0030(4) 0.0658(9) 0.7095(7) 0.061(3) Uani d PU 0.788(11) A 1
H H40A 1.0119 0.0829 0.6668 0.073 Uiso calc PR 0.788(11) A 1
C C41A 1.0300(6) 0.1252(11) 0.7607(9) 0.070(3) Uani d PU 0.788(11) A 1
H H41A 1.0563 0.1833 0.7519 0.084 Uiso calc PR 0.788(11) A 1
C C42A 1.0195(5) 0.1017(10) 0.8222(8) 0.070(3) Uani d PU 0.788(11) A 1
H H42A 1.0395 0.1407 0.8560 0.084 Uiso calc PR 0.788(11) A 1
C C43A 0.9786(5) 0.0188(10) 0.8361(6) 0.070(3) Uani d PU 0.788(11) A 1
H H43A 0.9701 0.0032 0.8791 0.084 Uiso calc PR 0.788(11) A 1
C C44A 0.9501(5) -0.0410(8) 0.7846(6) 0.058(3) Uani d PU 0.788(11) A 1
H H44A 0.9223 -0.0963 0.7934 0.069 Uiso calc PR 0.788(11) A 1
C C39B 0.971(3) -0.014(6) 0.690(3) 0.075(8) Uiso d PU 0.212(11) A 2
C C40B 1.0143(19) 0.029(4) 0.660(2) 0.066(10) Uiso d PU 0.212(11) A 2
H H40B 1.0186 0.0090 0.6171 0.079 Uiso calc PR 0.212(11) A 2
C C41B 1.056(2) 0.106(4) 0.691(3) 0.075(8) Uiso d PU 0.212(11) A 2
H H41B 1.0874 0.1295 0.6676 0.090 Uiso calc PR 0.212(11) A 2
C C42B 1.051(3) 0.140(6) 0.741(3) 0.077(11) Uiso d PU 0.212(11) A 2
H H42B 1.0719 0.2052 0.7539 0.092 Uiso calc PR 0.212(11) A 2
C C43B 1.018(3) 0.092(5) 0.782(3) 0.069(9) Uiso d PU 0.212(11) A 2
H H43B 1.0225 0.1078 0.8265 0.083 Uiso calc PR 0.212(11) A 2
C C44B 0.973(2) 0.013(4) 0.756(3) 0.065(8) Uiso d PU 0.212(11) A 2
H H44B 0.9467 -0.0194 0.7833 0.078 Uiso calc PR 0.212(11) A 2
C C45 0.7361(2) -0.1166(5) 0.4646(3) 0.0236(10) Uani d . 1 . .
C C46 0.8316(3) 0.0137(5) 0.4562(3) 0.0374(14) Uani d . 1 . .
C C47 0.7636(3) 0.2091(5) 0.4722(3) 0.0326(13) Uani d . 1 . .
C C48 0.6615(3) 0.2591(5) 0.5411(3) 0.0322(13) Uani d . 1 . .
C C49 0.5659(2) 0.1267(4) 0.5333(3) 0.0279(12) Uani d . 1 . .
C C50 0.6223(2) -0.0288(4) 0.4552(3) 0.0250(11) Uani d . 1 . .
C C51 0.6668(2) -0.1098(5) 0.5754(2) 0.0256(11) Uani d . 1 . .
C C52 0.6771(3) 0.0533(6) 0.6688(3) 0.0363(14) Uani d . 1 . .
C C53 0.7619(3) 0.1615(5) 0.6044(3) 0.0356(14) Uani d . 1 . .
Cl Cl1A 0.9091(4) 0.2695(8) 0.5442(4) 0.0537(13) Uiso d PD 0.25 B 1
Cl Cl2A 1.0368(4) 0.2562(8) 0.5737(5) 0.066(2) Uiso d PD 0.25 B 1
Cl Cl3A 0.9950(5) 0.1735(10) 0.4648(5) 0.088(3) Uiso d PD 0.25 B 1
C C54A 0.9738(6) 0.190(3) 0.5415(10) 0.061(8) Uiso d PD 0.25 B 1
H H54A 0.9689 0.1142 0.5619 0.073 Uiso calc PR 0.25 B 1
Cl Cl1B 0.9122(4) 0.2591(8) 0.5652(4) 0.0537(13) Uiso d PD 0.25 C 2
Cl Cl2B 1.0312(7) 0.2160(18) 0.5333(11) 0.161(7) Uiso d PD 0.25 C 2
Cl Cl3B 0.9727(3) 0.3836(7) 0.4626(4) 0.0537(7) Uiso d PD 0.25 C 2
C C54B 0.9609(10) 0.252(3) 0.5020(16) 0.15(2) Uiso d PD 0.25 C 2
H H54B 0.9474 0.1944 0.4699 0.176 Uiso calc PR 0.25 C 2

loop_
_atom_site_aniso_label
_atom_site_aniso_U_11
_atom_site_aniso_U_22
_atom_site_aniso_U_33
_atom_site_aniso_U_12
_atom_site_aniso_U_13
_atom_site_aniso_U_23
Ru1 0.0241(2) 0.01585(18) 0.0278(2) -0.00002(14) -0.00183(16) -0.00130(16)
Ru2 0.02351(19) 0.01277(17) 0.0260(2) -0.00059(14) -0.00255(16) -0.00028(15)
Ru3 0.0256(2) 0.01866(19) 0.0243(2) -0.00049(15) -0.00546(16) -0.00374(16)
As1 0.0248(3) 0.0184(2) 0.0277(3) -0.00137(19) 0.0010(2) 0.0014(2)
As2 0.0232(2) 0.0125(2) 0.0278(3) -0.00199(18) -0.0019(2) 0.0021(2)
P1 0.0255(6) 0.0175(6) 0.0234(7) -0.0031(5) -0.0036(5) -0.0004(5)
S1 0.0326(8) 0.0445(10) 0.0689(13) 0.0019(7) -0.0148(8) 0.0074(9)
O1 0.037(2) 0.0171(17) 0.027(2) 0.0008(15) -0.0026(16) -0.0019(15)
O2 0.034(3) 0.074(4) 0.091(5) 0.016(3) 0.018(3) 0.028(3)
O3 0.048(3) 0.020(2) 0.059(3) -0.0072(18) -0.009(2) -0.002(2)
O4 0.054(3) 0.024(2) 0.057(3) -0.0008(19) -0.013(2) -0.011(2)
O5 0.038(2) 0.039(3) 0.061(3) 0.011(2) 0.021(2) 0.013(2)
O6 0.033(2) 0.0163(17) 0.039(2) -0.0027(14) -0.0032(17) -0.0027(16)
O7 0.041(2) 0.033(2) 0.030(2) -0.0149(18) -0.0051(18) 0.0044(18)
O8 0.038(3) 0.085(4) 0.045(3) 0.005(3) -0.002(2) -0.036(3)
O9 0.065(3) 0.027(2) 0.069(4) -0.014(2) -0.033(3) -0.002(2)
C1 0.024(3) 0.029(3) 0.037(3) 0.000(2) 0.004(2) 0.004(2)
C2 0.046(4) 0.051(4) 0.067(5) -0.022(3) 0.025(4) -0.023(4)
C3 0.038(4) 0.061(5) 0.078(6) -0.014(3) 0.014(4) -0.009(4)
C4 0.029(3) 0.061(5) 0.050(4) 0.003(3) 0.007(3) 0.010(4)
C5 0.037(3) 0.070(5) 0.030(3) 0.007(3) 0.003(3) 0.007(3)
C6 0.030(3) 0.044(4) 0.033(3) -0.001(2) 0.000(2) 0.003(3)
C7 0.026(2) 0.022(2) 0.025(3) -0.0020(19) -0.001(2) -0.004(2)
C8 0.033(3) 0.031(3) 0.033(3) 0.002(2) -0.002(2) 0.002(2)
C9 0.038(3) 0.053(4) 0.031(3) 0.000(3) -0.009(3) -0.001(3)
C10 0.033(3) 0.044(4) 0.030(3) -0.013(3) 0.004(2) -0.006(3)
C11 0.045(3) 0.032(3) 0.029(3) -0.013(3) 0.004(3) -0.002(3)
C12 0.036(3) 0.027(3) 0.023(3) -0.003(2) -0.001(2) -0.001(2)
C13 0.026(2) 0.014(2) 0.035(3) -0.0004(18) 0.005(2) 0.006(2)
C14 0.033(3) 0.013(2) 0.030(3) -0.0004(19) -0.004(2) 0.005(2)
C15 0.034(3) 0.023(3) 0.024(3) 0.000(2) 0.002(2) 0.000(2)
C16 0.042(3) 0.024(3) 0.025(3) 0.010(2) 0.001(2) -0.002(2)
C17 0.053(4) 0.013(2) 0.042(4) 0.002(2) -0.001(3) 0.000(2)
C18 0.046(4) 0.016(3) 0.089(6) -0.008(3) 0.002(4) -0.008(3)
C19 0.033(3) 0.017(3) 0.089(6) -0.005(2) 0.006(3) -0.009(3)
C20 0.027(2) 0.016(2) 0.024(3) 0.0016(18) -0.003(2) -0.001(2)
C21 0.029(3) 0.024(3) 0.031(3) -0.001(2) 0.000(2) 0.005(2)
C22 0.038(3) 0.035(3) 0.026(3) 0.005(2) -0.002(2) -0.003(2)
C23 0.031(3) 0.027(3) 0.032(3) 0.002(2) -0.007(2) -0.010(2)
C24 0.036(3) 0.019(3) 0.041(3) -0.004(2) -0.008(3) -0.005(2)
C25 0.032(3) 0.018(2) 0.027(3) -0.0022(19) -0.003(2) 0.004(2)
C26 0.032(3) 0.023(3) 0.027(3) 0.001(2) -0.008(2) 0.001(2)
C27 0.050(4) 0.021(3) 0.030(3) -0.009(2) -0.007(3) 0.006(2)
C28 0.088(6) 0.025(3) 0.039(4) -0.009(3) -0.026(4) 0.000(3)
C29 0.116(8) 0.025(3) 0.048(5) 0.009(4) -0.038(5) -0.011(3)
C30 0.073(5) 0.044(4) 0.041(4) 0.030(4) -0.015(4) -0.017(3)
C31 0.045(3) 0.034(3) 0.032(3) 0.013(3) -0.007(3) -0.002(3)
C32 0.026(3) 0.047(4) 0.032(3) -0.010(2) -0.010(2) 0.008(3)
C33 0.033(3) 0.059(4) 0.043(4) 0.009(3) -0.009(3) 0.002(3)
C34 0.046(4) 0.106(8) 0.035(4) -0.001(4) -0.001(3) -0.025(5)
C35 0.062(5) 0.108(8) 0.027(4) -0.037(5) -0.009(3) 0.010(4)
C36 0.084(6) 0.066(5) 0.032(4) -0.041(5) -0.018(4) 0.018(4)
C37 0.054(4) 0.038(3) 0.028(3) -0.019(3) -0.013(3) 0.006(3)
C38 0.026(3) 0.030(3) 0.045(4) -0.004(2) -0.007(3) 0.011(3)
C39A 0.031(4) 0.030(4) 0.082(6) 0.000(3) -0.034(5) 0.006(5)
C40A 0.045(5) 0.051(5) 0.086(6) -0.008(4) -0.019(5) 0.012(5)
C41A 0.049(7) 0.043(6) 0.115(8) -0.009(5) -0.018(7) -0.002(6)
C42A 0.056(6) 0.052(6) 0.099(7) 0.004(4) -0.046(6) -0.015(6)
C43A 0.074(7) 0.056(6) 0.077(6) -0.002(5) -0.034(5) -0.003(5)
C44A 0.054(5) 0.039(5) 0.077(6) -0.006(4) -0.025(5) -0.003(5)
C45 0.028(3) 0.024(3) 0.019(2) 0.001(2) 0.001(2) -0.002(2)
C46 0.039(3) 0.026(3) 0.047(4) 0.001(2) 0.003(3) 0.011(3)
C47 0.033(3) 0.026(3) 0.037(3) -0.001(2) -0.007(3) -0.006(2)
C48 0.035(3) 0.024(3) 0.036(3) 0.000(2) -0.008(3) 0.001(2)
C49 0.034(3) 0.016(2) 0.033(3) 0.002(2) 0.002(2) 0.006(2)
C50 0.027(2) 0.021(2) 0.027(3) 0.0041(19) -0.001(2) 0.005(2)
C51 0.027(3) 0.037(3) 0.013(2) -0.002(2) -0.001(2) 0.001(2)
C52 0.026(3) 0.043(3) 0.038(3) 0.003(2) -0.006(3) -0.018(3)
C53 0.038(3) 0.023(3) 0.044(4) -0.002(2) -0.014(3) 0.002(3)

loop_
_atom_type_symbol
_atom_type_description
_atom_type_scat_dispersion_real
_atom_type_scat_dispersion_imag
_atom_type_scat_source
C C 0.0033 0.0016 'International Tables Vol C Tables 4.2.6.8 and 6.1.1.4'
H H 0.0000 0.0000 'International Tables Vol C Tables 4.2.6.8 and 6.1.1.4'
O O 0.0106 0.0060 'International Tables Vol C Tables 4.2.6.8 and 6.1.1.4'
P P 0.1023 0.0942 'International Tables Vol C Tables 4.2.6.8 and 6.1.1.4'
S S 0.1246 0.1234 'International Tables Vol C Tables 4.2.6.8 and 6.1.1.4'
Cl Cl 0.1484 0.1585 'International Tables Vol C Tables 4.2.6.8 and 6.1.1.4'
As As 0.0499 2.0058 'International Tables Vol C Tables 4.2.6.8 and 6.1.1.4'
Ru Ru -1.2594 0.8363 'International Tables Vol C Tables 4.2.6.8 and 6.1.1.4'

loop_
_geom_angle_atom_site_label_1
_geom_angle_atom_site_label_2
_geom_angle_atom_site_label_3
_geom_angle_site_symmetry_1
_geom_angle_site_symmetry_3
_geom_angle
_geom_angle_publ_flag
C46 Ru1 C47 . . 94.4(3) ?
C46 Ru1 C45 . . 89.7(2) ?
C47 Ru1 C45 . . 170.9(2) ?
C46 Ru1 As1 . . 99.1(2) ?
C47 Ru1 As1 . . 86.75(18) ?
C45 Ru1 As1 . . 100.64(15) ?
C46 Ru1 Ru2 . . 167.7(2) ?
C47 Ru1 Ru2 . . 78.55(18) ?
C45 Ru1 Ru2 . . 95.89(16) ?
As1 Ru1 Ru2 . . 90.56(2) ?
C46 Ru1 Ru3 . . 111.1(2) ?
C47 Ru1 Ru3 . . 91.73(19) ?
C45 Ru1 Ru3 . . 79.18(16) ?
As1 Ru1 Ru3 . . 149.72(2) ?
Ru2 Ru1 Ru3 . . 59.602(15) ?
C49 Ru2 C48 . . 89.1(3) ?
C49 Ru2 C50 . . 93.1(2) ?
C48 Ru2 C50 . . 174.3(2) ?
C49 Ru2 As2 . . 100.44(16) ?
C48 Ru2 As2 . . 91.48(18) ?
C50 Ru2 As2 . . 93.30(16) ?
C49 Ru2 Ru3 . . 105.65(17) ?
C48 Ru2 Ru3 . . 81.14(17) ?
C50 Ru2 Ru3 . . 93.17(15) ?
As2 Ru2 Ru3 . . 152.70(2) ?
C49 Ru2 Ru1 . . 162.64(16) ?
C48 Ru2 Ru1 . . 98.13(18) ?
C50 Ru2 Ru1 . . 78.30(16) ?
As2 Ru2 Ru1 . . 95.16(2) ?
Ru3 Ru2 Ru1 . . 60.382(15) ?
C52 Ru3 C53 . . 91.4(3) ?
C52 Ru3 C51 . . 89.8(2) ?
C53 Ru3 C51 . . 174.6(2) ?
C52 Ru3 P1 . . 99.78(19) ?
C53 Ru3 P1 . . 90.13(17) ?
C51 Ru3 P1 . . 94.84(16) ?
C52 Ru3 Ru2 . . 101.10(19) ?
C53 Ru3 Ru2 . . 94.15(17) ?
C51 Ru3 Ru2 . . 80.47(15) ?
P1 Ru3 Ru2 . . 158.56(4) ?
C52 Ru3 Ru1 . . 159.0(2) ?
C53 Ru3 Ru1 . . 81.7(2) ?
C51 Ru3 Ru1 . . 95.31(15) ?
P1 Ru3 Ru1 . . 100.01(4) ?
Ru2 Ru3 Ru1 . . 60.017(15) ?
C7 As1 C1 . . 102.1(2) ?
C7 As1 C13 . . 102.7(2) ?
C1 As1 C13 . . 101.3(2) ?
C7 As1 Ru1 . . 123.75(16) ?
C1 As1 Ru1 . . 114.40(17) ?
C13 As1 Ru1 . . 109.86(17) ?
C20 As2 C14 . . 101.4(2) ?
C20 As2 C13 . . 101.2(2) ?
C14 As2 C13 . . 103.6(2) ?
C20 As2 Ru2 . . 120.55(15) ?
C14 As2 Ru2 . . 114.75(17) ?
C13 As2 Ru2 . . 113.13(15) ?
C26 P1 C32 . . 103.8(3) ?
C26 P1 C38 . . 105.0(3) ?
C32 P1 C38 . . 99.7(3) ?
C26 P1 Ru3 . . 114.58(17) ?
C32 P1 Ru3 . . 118.0(2) ?
C38 P1 Ru3 . . 113.85(18) ?
C39B S1 C39A . . 22(2) ?
C39B S1 C38 . . 103(2) ?
C39A S1 C38 . . 103.6(4) ?
C2 C1 C6 . . 119.1(6) ?
C2 C1 As1 . . 118.5(5) ?
C6 C1 As1 . . 122.2(4) ?
C1 C2 C3 . . 120.3(7) ?
C1 C2 H2A . . 119.8 ?
C3 C2 H2A . . 119.8 ?
C4 C3 C2 . . 120.7(7) ?
C4 C3 H3A . . 119.6 ?
C2 C3 H3A . . 119.6 ?
C3 C4 C5 . . 118.7(7) ?
C3 C4 H4A . . 120.6 ?
C5 C4 H4A . . 120.6 ?
C6 C5 C4 . . 121.0(7) ?
C6 C5 H5A . . 119.5 ?
C4 C5 H5A . . 119.5 ?
C5 C6 C1 . . 120.1(6) ?
C5 C6 H6A . . 120.0 ?
C1 C6 H6A . . 120.0 ?
C12 C7 C8 . . 119.4(5) ?
C12 C7 As1 . . 119.7(4) ?
C8 C7 As1 . . 120.9(4) ?
C9 C8 C7 . . 119.6(6) ?
C9 C8 H8A . . 120.2 ?
C7 C8 H8A . . 120.2 ?
C10 C9 C8 . . 120.6(6) ?
C10 C9 H9A . . 119.7 ?
C8 C9 H9A . . 119.7 ?
C11 C10 C9 . . 120.0(6) ?
C11 C10 H10A . . 120.0 ?
C9 C10 H10A . . 120.0 ?
C10 C11 C12 . . 120.0(6) ?
C10 C11 H11A . . 120.0 ?
C12 C11 H11A . . 120.0 ?
C7 C12 C11 . . 120.4(5) ?
C7 C12 H12A . . 119.8 ?
C11 C12 H12A . . 119.8 ?
As2 C13 As1 . . 109.2(2) ?
As2 C13 H13A . . 109.8 ?
As1 C13 H13A . . 109.8 ?
As2 C13 H13B . . 109.8 ?
As1 C13 H13B . . 109.8 ?
H13A C13 H13B . . 108.3 ?
C19 C14 C15 . . 119.4(5) ?
C19 C14 As2 . . 121.5(4) ?
C15 C14 As2 . . 118.8(4) ?
C14 C15 C16 . . 119.6(5) ?
C14 C15 H15A . . 120.2 ?
C16 C15 H15A . . 120.2 ?
C17 C16 C15 . . 120.6(6) ?
C17 C16 H16A . . 119.7 ?
C15 C16 H16A . . 119.7 ?
C18 C17 C16 . . 120.1(5) ?
C18 C17 H17A . . 119.9 ?
C16 C17 H17A . . 119.9 ?
C17 C18 C19 . . 120.2(6) ?
C17 C18 H18A . . 119.9 ?
C19 C18 H18A . . 119.9 ?
C14 C19 C18 . . 120.1(6) ?
C14 C19 H19A . . 119.9 ?
C18 C19 H19A . . 119.9 ?
C21 C20 C25 . . 119.8(5) ?
C21 C20 As2 . . 120.8(4) ?
C25 C20 As2 . . 119.3(4) ?
C20 C21 C22 . . 119.9(5) ?
C20 C21 H21A . . 120.0 ?
C22 C21 H21A . . 120.0 ?
C23 C22 C21 . . 120.4(6) ?
C23 C22 H22A . . 119.8 ?
C21 C22 H22A . . 119.8 ?
C22 C23 C24 . . 120.0(5) ?
C22 C23 H23A . . 120.0 ?
C24 C23 H23A . . 120.0 ?
C25 C24 C23 . . 119.7(5) ?
C25 C24 H24A . . 120.1 ?
C23 C24 H24A . . 120.1 ?
C24 C25 C20 . . 120.0(5) ?
C24 C25 H25A . . 120.0 ?
C20 C25 H25A . . 120.0 ?
C31 C26 C27 . . 119.7(6) ?
C31 C26 P1 . . 121.7(5) ?
C27 C26 P1 . . 118.5(5) ?
C28 C27 C26 . . 119.8(7) ?
C28 C27 H27A . . 120.1 ?
C26 C27 H27A . . 120.1 ?
C29 C28 C27 . . 120.7(7) ?
C29 C28 H28A . . 119.7 ?
C27 C28 H28A . . 119.7 ?
C30 C29 C28 . . 120.0(7) ?
C30 C29 H29A . . 120.0 ?
C28 C29 H29A . . 120.0 ?
C29 C30 C31 . . 121.4(8) ?
C29 C30 H30A . . 119.3 ?
C31 C30 H30A . . 119.3 ?
C26 C31 C30 . . 118.4(7) ?
C26 C31 H31A . . 120.8 ?
C30 C31 H31A . . 120.8 ?
C33 C32 C37 . . 118.8(6) ?
C33 C32 P1 . . 118.8(5) ?
C37 C32 P1 . . 122.3(5) ?
C32 C33 C34 . . 121.7(7) ?
C32 C33 H33A . . 119.1 ?
C34 C33 H33A . . 119.1 ?
C35 C34 C33 . . 119.4(8) ?
C35 C34 H34A . . 120.3 ?
C33 C34 H34A . . 120.3 ?
C36 C35 C34 . . 119.9(7) ?
C36 C35 H35A . . 120.0 ?
C34 C35 H35A . . 120.0 ?
C35 C36 C37 . . 120.9(8) ?
C35 C36 H36A . . 119.5 ?
C37 C36 H36A . . 119.5 ?
C36 C37 C32 . . 119.3(7) ?
C36 C37 H37A . . 120.4 ?
C32 C37 H37A . . 120.4 ?
S1 C38 P1 . . 114.7(3) ?
S1 C38 H38A . . 108.6 ?
P1 C38 H38A . . 108.6 ?
S1 C38 H38B . . 108.6 ?
P1 C38 H38B . . 108.6 ?
H38A C38 H38B . . 107.6 ?
C44A C39A C40A . . 118.6(11) ?
C44A C39A S1 . . 118.1(8) ?
C40A C39A S1 . . 123.3(11) ?
C39A C40A C41A . . 120.3(14) ?
C39A C40A H40A . . 119.9 ?
C41A C40A H40A . . 119.9 ?
C42A C41A C40A . . 121.7(14) ?
C42A C41A H41A . . 119.1 ?
C40A C41A H41A . . 119.1 ?
C41A C42A C43A . . 119.8(12) ?
C41A C42A H42A . . 120.1 ?
C43A C42A H42A . . 120.1 ?
C42A C43A C44A . . 119.1(13) ?
C42A C43A H43A . . 120.4 ?
C44A C43A H43A . . 120.4 ?
C39A C44A C43A . . 120.4(11) ?
C39A C44A H44A . . 119.8 ?
C43A C44A H44A . . 119.8 ?
C40B C39B C44B . . 112(6) ?
C40B C39B S1 . . 123(5) ?
C44B C39B S1 . . 124(5) ?
C39B C40B C41B . . 123(5) ?
C39B C40B H40B . . 118.3 ?
C41B C40B H40B . . 118.3 ?
C42B C41B C40B . . 122(6) ?
C42B C41B H41B . . 119.0 ?
C40B C41B H41B . . 119.0 ?
C41B C42B C43B . . 123(7) ?
C41B C42B H42B . . 118.5 ?
C43B C42B H42B . . 118.5 ?
C42B C43B C44B . . 117(6) ?
C42B C43B H43B . . 121.3 ?
C44B C43B H43B . . 121.3 ?
C39B C44B C43B . . 119(5) ?
C39B C44B H44B . . 120.3 ?
C43B C44B H44B . . 120.3 ?
O1 C45 Ru1 . . 173.9(5) ?
O2 C46 Ru1 . . 178.0(6) ?
O3 C47 Ru1 . . 172.2(6) ?
O4 C48 Ru2 . . 173.1(5) ?
O5 C49 Ru2 . . 179.3(6) ?
O6 C50 Ru2 . . 174.9(5) ?
O7 C51 Ru3 . . 174.5(5) ?
O8 C52 Ru3 . . 178.6(6) ?
O9 C53 Ru3 . . 173.8(6) ?
Cl3A C54A Cl2A . . 97.4(11) ?
Cl3A C54A Cl1A . . 112.0(14) ?
Cl2A C54A Cl1A . . 116.4(14) ?
Cl3A C54A H54A . . 110.1 ?
Cl2A C54A H54A . . 110.1 ?
Cl1A C54A H54A . . 110.1 ?
Cl3B C54B Cl1B . . 114.8(17) ?
Cl3B C54B Cl2B . . 102.4(15) ?
Cl1B C54B Cl2B . . 110.5(17) ?
Cl3B C54B H54B . . 109.6 ?
Cl1B C54B H54B . . 109.6 ?
Cl2B C54B H54B . . 109.6 ?

loop_
_geom_bond_atom_site_label_1
_geom_bond_atom_site_label_2
_geom_bond_site_symmetry_2
_geom_bond_distance
_geom_bond_publ_flag
Ru1 C46 . 1.872(7) ?
Ru1 C47 . 1.920(6) ?
Ru1 C45 . 1.926(5) ?
Ru1 As1 . 2.4492(7) ?
Ru1 Ru2 . 2.8598(6) ?
Ru1 Ru3 . 2.8702(6) ?
Ru2 C49 . 1.890(6) ?
Ru2 C48 . 1.932(6) ?
Ru2 C50 . 1.935(5) ?
Ru2 As2 . 2.4364(7) ?
Ru2 Ru3 . 2.8478(6) ?
Ru3 C52 . 1.873(7) ?
Ru3 C53 . 1.925(6) ?
Ru3 C51 . 1.943(6) ?
Ru3 P1 . 2.3415(14) ?
As1 C7 . 1.946(5) ?
As1 C1 . 1.951(6) ?
As1 C13 . 1.966(5) ?
As2 C20 . 1.944(5) ?
As2 C14 . 1.948(5) ?
As2 C13 . 1.959(5) ?
P1 C26 . 1.815(6) ?
P1 C32 . 1.835(6) ?
P1 C38 . 1.861(6) ?
S1 C39B . 1.55(7) ?
S1 C39A . 1.775(11) ?
S1 C38 . 1.822(6) ?
O1 C45 . 1.150(6) ?
O2 C46 . 1.152(8) ?
O3 C47 . 1.153(7) ?
O4 C48 . 1.143(7) ?
O5 C49 . 1.143(7) ?
O6 C50 . 1.144(6) ?
O7 C51 . 1.141(7) ?
O8 C52 . 1.159(8) ?
O9 C53 . 1.148(7) ?
C1 C2 . 1.369(8) ?
C1 C6 . 1.379(9) ?
C2 C3 . 1.396(10) ?
C2 H2A . 0.9300 ?
C3 C4 . 1.359(11) ?
C3 H3A . 0.9300 ?
C4 C5 . 1.381(10) ?
C4 H4A . 0.9300 ?
C5 C6 . 1.379(9) ?
C5 H5A . 0.9300 ?
C6 H6A . 0.9300 ?
C7 C12 . 1.386(7) ?
C7 C8 . 1.393(8) ?
C8 C9 . 1.388(9) ?
C8 H8A . 0.9300 ?
C9 C10 . 1.379(9) ?
C9 H9A . 0.9300 ?
C10 C11 . 1.374(9) ?
C10 H10A . 0.9300 ?
C11 C12 . 1.391(8) ?
C11 H11A . 0.9300 ?
C12 H12A . 0.9300 ?
C13 H13A . 0.9700 ?
C13 H13B . 0.9700 ?
C14 C19 . 1.373(8) ?
C14 C15 . 1.381(8) ?
C15 C16 . 1.395(7) ?
C15 H15A . 0.9300 ?
C16 C17 . 1.366(8) ?
C16 H16A . 0.9300 ?
C17 C18 . 1.354(10) ?
C17 H17A . 0.9300 ?
C18 C19 . 1.401(8) ?
C18 H18A . 0.9300 ?
C19 H19A . 0.9300 ?
C20 C21 . 1.384(7) ?
C20 C25 . 1.387(7) ?
C21 C22 . 1.385(8) ?
C21 H21A . 0.9300 ?
C22 C23 . 1.371(8) ?
C22 H22A . 0.9300 ?
C23 C24 . 1.393(9) ?
C23 H23A . 0.9300 ?
C24 C25 . 1.384(7) ?
C24 H24A . 0.9300 ?
C25 H25A . 0.9300 ?
C26 C31 . 1.393(9) ?
C26 C27 . 1.397(8) ?
C27 C28 . 1.385(9) ?
C27 H27A . 0.9300 ?
C28 C29 . 1.369(13) ?
C28 H28A . 0.9300 ?
C29 C30 . 1.359(12) ?
C29 H29A . 0.9300 ?
C30 C31 . 1.404(9) ?
C30 H30A . 0.9300 ?
C31 H31A . 0.9300 ?
C32 C33 . 1.359(10) ?
C32 C37 . 1.405(9) ?
C33 C34 . 1.402(10) ?
C33 H33A . 0.9300 ?
C34 C35 . 1.373(13) ?
C34 H34A . 0.9300 ?
C35 C36 . 1.370(13) ?
C35 H35A . 0.9300 ?
C36 C37 . 1.398(9) ?
C36 H36A . 0.9300 ?
C37 H37A . 0.9300 ?
C38 H38A . 0.9700 ?
C38 H38B . 0.9700 ?
C39A C44A . 1.372(18) ?
C39A C40A . 1.374(15) ?
C40A C41A . 1.378(18) ?
C40A H40A . 0.9300 ?
C41A C42A . 1.32(2) ?
C41A H41A . 0.9300 ?
C42A C43A . 1.386(18) ?
C42A H42A . 0.9300 ?
C43A C44A . 1.398(14) ?
C43A H43A . 0.9300 ?
C44A H44A . 0.9300 ?
C39B C40B . 1.30(7) ?
C39B C44B . 1.38(7) ?
C40B C41B . 1.42(6) ?
C40B H40B . 0.9300 ?
C41B C42B . 1.11(7) ?
C41B H41B . 0.9300 ?
C42B C43B . 1.28(7) ?
C42B H42B . 0.9300 ?
C43B C44B . 1.46(8) ?
C43B H43B . 0.9300 ?
C44B H44B . 0.9300 ?
Cl1A C54A . 1.755(16) ?
Cl2A C54A . 1.744(16) ?
Cl3A C54A . 1.681(17) ?
C54A H54A . 0.9800 ?
Cl1B C54B . 1.756(18) ?
Cl2B C54B . 1.761(18) ?
Cl3B C54B . 1.753(19) ?
C54B H54B . 0.9800 ?

loop_
_geom_hbond_atom_site_label_D
_geom_hbond_atom_site_label_H
_geom_hbond_atom_site_label_A
_geom_hbond_site_symmetry_A
_geom_hbond_distance_DH
_geom_hbond_distance_HA
_geom_hbond_distance_DA
_geom_hbond_angle_DHA
_geom_hbond_publ_flag
C18 H18A O1 1_565 0.9300 2.5300 3.457(7) 175.00 yes
C29 H29A O3 1_545 0.9300 2.4500 3.331(9) 158.00 yes
C3 H3A Cg1 4_554 0.9300 2.8200 3.654(9) 151.00 y
C23 H23A Cg2 2_645 0.9300 2.8700 3.691(7) 147.00 y
C44A H44A Cg3 1_555 0.9300 2.7600 3.526(12) 141.00 y

loop_
_geom_torsion_atom_site_label_1
_geom_torsion_atom_site_label_2
_geom_torsion_atom_site_label_3
_geom_torsion_atom_site_label_4
_geom_torsion_site_symmetry_1
_geom_torsion_site_symmetry_2
_geom_torsion_site_symmetry_3
_geom_torsion_site_symmetry_4
_geom_torsion
_geom_torsion_publ_flag
C46 Ru1 Ru2 C49 . . . . -82.0(11) ?
C47 Ru1 Ru2 C49 . . . . -137.8(6) ?
C45 Ru1 Ru2 C49 . . . . 34.9(6) ?
As1 Ru1 Ru2 C49 . . . . 135.7(6) ?
Ru3 Ru1 Ru2 C49 . . . . -38.9(6) ?
C46 Ru1 Ru2 C48 . . . . 31.8(9) ?
C47 Ru1 Ru2 C48 . . . . -24.0(3) ?
C45 Ru1 Ru2 C48 . . . . 148.7(2) ?
As1 Ru1 Ru2 C48 . . . . -110.55(18) ?
Ru3 Ru1 Ru2 C48 . . . . 74.92(18) ?
C46 Ru1 Ru2 C50 . . . . -143.6(9) ?
C47 Ru1 Ru2 C50 . . . . 160.6(2) ?
C45 Ru1 Ru2 C50 . . . . -26.7(2) ?
As1 Ru1 Ru2 C50 . . . . 74.01(16) ?
Ru3 Ru1 Ru2 C50 . . . . -100.53(16) ?
C46 Ru1 Ru2 As2 . . . . 124.0(9) ?
C47 Ru1 Ru2 As2 . . . . 68.27(19) ?
C45 Ru1 Ru2 As2 . . . . -119.06(15) ?
As1 Ru1 Ru2 As2 . . . . -18.31(2) ?
Ru3 Ru1 Ru2 As2 . . . . 167.16(2) ?
C46 Ru1 Ru2 Ru3 . . . . -43.1(9) ?
C47 Ru1 Ru2 Ru3 . . . . -98.89(19) ?
C45 Ru1 Ru2 Ru3 . . . . 73.78(15) ?
As1 Ru1 Ru2 Ru3 . . . . 174.54(2) ?
C49 Ru2 Ru3 C52 . . . . -21.0(3) ?
C48 Ru2 Ru3 C52 . . . . 65.6(3) ?
C50 Ru2 Ru3 C52 . . . . -115.1(3) ?
As2 Ru2 Ru3 C52 . . . . 141.4(2) ?
Ru1 Ru2 Ru3 C52 . . . . 170.2(2) ?
C49 Ru2 Ru3 C53 . . . . -113.2(3) ?
C48 Ru2 Ru3 C53 . . . . -26.7(3) ?
C50 Ru2 Ru3 C53 . . . . 152.6(3) ?
As2 Ru2 Ru3 C53 . . . . 49.1(2) ?
Ru1 Ru2 Ru3 C53 . . . . 78.0(2) ?
C49 Ru2 Ru3 C51 . . . . 66.9(2) ?
C48 Ru2 Ru3 C51 . . . . 153.5(3) ?
C50 Ru2 Ru3 C51 . . . . -27.2(2) ?
As2 Ru2 Ru3 C51 . . . . -130.70(17) ?
Ru1 Ru2 Ru3 C51 . . . . -101.85(16) ?
C49 Ru2 Ru3 P1 . . . . 145.8(2) ?
C48 Ru2 Ru3 P1 . . . . -127.7(2) ?
C50 Ru2 Ru3 P1 . . . . 51.6(2) ?
As2 Ru2 Ru3 P1 . . . . -51.88(12) ?
Ru1 Ru2 Ru3 P1 . . . . -23.03(10) ?
C49 Ru2 Ru3 Ru1 . . . . 168.78(17) ?
C48 Ru2 Ru3 Ru1 . . . . -104.7(2) ?
C50 Ru2 Ru3 Ru1 . . . . 74.62(17) ?
As2 Ru2 Ru3 Ru1 . . . . -28.85(5) ?
C46 Ru1 Ru3 C52 . . . . 143.3(5) ?
C47 Ru1 Ru3 C52 . . . . 47.9(5) ?
C45 Ru1 Ru3 C52 . . . . -131.2(5) ?
As1 Ru1 Ru3 C52 . . . . -38.6(5) ?
Ru2 Ru1 Ru3 C52 . . . . -27.8(5) ?
C46 Ru1 Ru3 C53 . . . . 71.4(3) ?
C47 Ru1 Ru3 C53 . . . . -24.0(2) ?
C45 Ru1 Ru3 C53 . . . . 156.8(2) ?
As1 Ru1 Ru3 C53 . . . . -110.57(18) ?
Ru2 Ru1 Ru3 C53 . . . . -99.69(17) ?
C46 Ru1 Ru3 C51 . . . . -113.2(3) ?
C47 Ru1 Ru3 C51 . . . . 151.4(2) ?
C45 Ru1 Ru3 C51 . . . . -27.7(2) ?
As1 Ru1 Ru3 C51 . . . . 64.89(17) ?
Ru2 Ru1 Ru3 C51 . . . . 75.77(16) ?
C46 Ru1 Ru3 P1 . . . . -17.3(2) ?
C47 Ru1 Ru3 P1 . . . . -112.71(17) ?
C45 Ru1 Ru3 P1 . . . . 68.16(16) ?
As1 Ru1 Ru3 P1 . . . . 160.77(5) ?
Ru2 Ru1 Ru3 P1 . . . . 171.65(4) ?
C46 Ru1 Ru3 Ru2 . . . . 171.0(2) ?
C47 Ru1 Ru3 Ru2 . . . . 75.64(17) ?
C45 Ru1 Ru3 Ru2 . . . . -103.49(16) ?
As1 Ru1 Ru3 Ru2 . . . . -10.89(4) ?
C46 Ru1 As1 C7 . . . . 107.2(3) ?
C47 Ru1 As1 C7 . . . . -158.9(3) ?
C45 Ru1 As1 C7 . . . . 15.7(3) ?
Ru2 Ru1 As1 C7 . . . . -80.36(19) ?
Ru3 Ru1 As1 C7 . . . . -71.0(2) ?
C46 Ru1 As1 C1 . . . . -18.2(3) ?
C47 Ru1 As1 C1 . . . . 75.7(3) ?
C45 Ru1 As1 C1 . . . . -109.7(2) ?
Ru2 Ru1 As1 C1 . . . . 154.23(19) ?
Ru3 Ru1 As1 C1 . . . . 163.60(19) ?
C46 Ru1 As1 C13 . . . . -131.3(2) ?
C47 Ru1 As1 C13 . . . . -37.4(2) ?
C45 Ru1 As1 C13 . . . . 137.2(2) ?
Ru2 Ru1 As1 C13 . . . . 41.14(16) ?
Ru3 Ru1 As1 C13 . . . . 50.51(17) ?
C49 Ru2 As2 C20 . . . . -58.0(2) ?
C48 Ru2 As2 C20 . . . . -147.4(3) ?
C50 Ru2 As2 C20 . . . . 35.8(2) ?
Ru3 Ru2 As2 C20 . . . . 139.24(18) ?
Ru1 Ru2 As2 C20 . . . . 114.33(18) ?
C49 Ru2 As2 C14 . . . . 63.6(2) ?
C48 Ru2 As2 C14 . . . . -25.8(3) ?
C50 Ru2 As2 C14 . . . . 157.4(2) ?
Ru3 Ru2 As2 C14 . . . . -99.15(19) ?
Ru1 Ru2 As2 C14 . . . . -124.06(18) ?
C49 Ru2 As2 C13 . . . . -177.8(2) ?
C48 Ru2 As2 C13 . . . . 92.8(3) ?
C50 Ru2 As2 C13 . . . . -84.0(2) ?
Ru3 Ru2 As2 C13 . . . . 19.45(18) ?
Ru1 Ru2 As2 C13 . . . . -5.47(17) ?
C52 Ru3 P1 C26 . . . . 122.3(3) ?
C53 Ru3 P1 C26 . . . . -146.3(3) ?
C51 Ru3 P1 C26 . . . . 31.6(3) ?
Ru2 Ru3 P1 C26 . . . . -44.5(3) ?
Ru1 Ru3 P1 C26 . . . . -64.7(2) ?
C52 Ru3 P1 C32 . . . . -0.5(3) ?
C53 Ru3 P1 C32 . . . . 91.0(3) ?
C51 Ru3 P1 C32 . . . . -91.1(3) ?
Ru2 Ru3 P1 C32 . . . . -167.3(2) ?
Ru1 Ru3 P1 C32 . . . . 172.6(2) ?
C52 Ru3 P1 C38 . . . . -116.8(3) ?
C53 Ru3 P1 C38 . . . . -25.4(3) ?
C51 Ru3 P1 C38 . . . . 152.5(3) ?
Ru2 Ru3 P1 C38 . . . . 76.4(3) ?
Ru1 Ru3 P1 C38 . . . . 56.3(2) ?
C7 As1 C1 C2 . . . . 170.6(6) ?
C13 As1 C1 C2 . . . . 64.8(6) ?
Ru1 As1 C1 C2 . . . . -53.3(6) ?
C7 As1 C1 C6 . . . . -13.9(5) ?
C13 As1 C1 C6 . . . . -119.7(5) ?
Ru1 As1 C1 C6 . . . . 122.2(5) ?
C6 C1 C2 C3 . . . . 0.5(11) ?
As1 C1 C2 C3 . . . . 176.2(6) ?
C1 C2 C3 C4 . . . . -1.1(13) ?
C2 C3 C4 C5 . . . . 0.8(12) ?
C3 C4 C5 C6 . . . . 0.1(11) ?
C4 C5 C6 C1 . . . . -0.7(10) ?
C2 C1 C6 C5 . . . . 0.4(10) ?
As1 C1 C6 C5 . . . . -175.1(5) ?
C1 As1 C7 C12 . . . . 107.6(5) ?
C13 As1 C7 C12 . . . . -147.7(5) ?
Ru1 As1 C7 C12 . . . . -23.0(5) ?
C1 As1 C7 C8 . . . . -72.4(5) ?
C13 As1 C7 C8 . . . . 32.3(5) ?
Ru1 As1 C7 C8 . . . . 157.0(4) ?
C12 C7 C8 C9 . . . . 0.2(9) ?
As1 C7 C8 C9 . . . . -179.9(5) ?
C7 C8 C9 C10 . . . . 1.9(10) ?
C8 C9 C10 C11 . . . . -2.8(10) ?
C9 C10 C11 C12 . . . . 1.6(10) ?
C8 C7 C12 C11 . . . . -1.4(9) ?
As1 C7 C12 C11 . . . . 178.7(5) ?
C10 C11 C12 C7 . . . . 0.5(9) ?
C20 As2 C13 As1 . . . . -95.6(3) ?
C14 As2 C13 As1 . . . . 159.7(3) ?
Ru2 As2 C13 As1 . . . . 34.8(3) ?
C7 As1 C13 As2 . . . . 81.0(3) ?
C1 As1 C13 As2 . . . . -173.7(3) ?
Ru1 As1 C13 As2 . . . . -52.4(3) ?
C20 As2 C14 C19 . . . . -145.9(6) ?
C13 As2 C14 C19 . . . . -41.3(6) ?
Ru2 As2 C14 C19 . . . . 82.6(6) ?
C20 As2 C14 C15 . . . . 40.4(5) ?
C13 As2 C14 C15 . . . . 145.0(5) ?
Ru2 As2 C14 C15 . . . . -91.1(4) ?
C19 C14 C15 C16 . . . . -0.7(9) ?
As2 C14 C15 C16 . . . . 173.1(4) ?
C14 C15 C16 C17 . . . . 0.4(9) ?
C15 C16 C17 C18 . . . . 0.5(10) ?
C16 C17 C18 C19 . . . . -1.1(12) ?
C15 C14 C19 C18 . . . . 0.2(11) ?
As2 C14 C19 C18 . . . . -173.5(6) ?
C17 C18 C19 C14 . . . . 0.8(12) ?
C14 As2 C20 C21 . . . . 56.9(5) ?
C13 As2 C20 C21 . . . . -49.6(5) ?
Ru2 As2 C20 C21 . . . . -175.1(4) ?
C14 As2 C20 C25 . . . . -124.5(4) ?
C13 As2 C20 C25 . . . . 129.0(4) ?
Ru2 As2 C20 C25 . . . . 3.4(5) ?
C25 C20 C21 C22 . . . . -1.6(8) ?
As2 C20 C21 C22 . . . . 176.9(4) ?
C20 C21 C22 C23 . . . . -0.8(9) ?
C21 C22 C23 C24 . . . . 2.5(9) ?
C22 C23 C24 C25 . . . . -1.7(9) ?
C23 C24 C25 C20 . . . . -0.7(9) ?
C21 C20 C25 C24 . . . . 2.4(8) ?
As2 C20 C25 C24 . . . . -176.2(4) ?
C32 P1 C26 C31 . . . . -122.1(5) ?
C38 P1 C26 C31 . . . . -17.8(5) ?
Ru3 P1 C26 C31 . . . . 107.8(4) ?
C32 P1 C26 C27 . . . . 61.4(5) ?
C38 P1 C26 C27 . . . . 165.6(4) ?
Ru3 P1 C26 C27 . . . . -68.7(5) ?
C31 C26 C27 C28 . . . . 1.0(8) ?
P1 C26 C27 C28 . . . . 177.6(5) ?
C26 C27 C28 C29 . . . . 0.2(9) ?
C27 C28 C29 C30 . . . . -0.4(11) ?
C28 C29 C30 C31 . . . . -0.7(11) ?
C27 C26 C31 C30 . . . . -2.0(8) ?
P1 C26 C31 C30 . . . . -178.5(5) ?
C29 C30 C31 C26 . . . . 1.9(10) ?
C26 P1 C32 C33 . . . . -173.6(5) ?
C38 P1 C32 C33 . . . . 78.1(5) ?
Ru3 P1 C32 C33 . . . . -45.6(5) ?
C26 P1 C32 C37 . . . . 10.4(6) ?
C38 P1 C32 C37 . . . . -97.9(5) ?
Ru3 P1 C32 C37 . . . . 138.4(5) ?
C37 C32 C33 C34 . . . . -0.1(10) ?
P1 C32 C33 C34 . . . . -176.2(6) ?
C32 C33 C34 C35 . . . . -1.1(11) ?
C33 C34 C35 C36 . . . . 0.9(12) ?
C34 C35 C36 C37 . . . . 0.6(12) ?
C35 C36 C37 C32 . . . . -1.8(11) ?
C33 C32 C37 C36 . . . . 1.5(10) ?
P1 C32 C37 C36 . . . . 177.5(5) ?
C39B S1 C38 P1 . . . . -142(2) ?
C39A S1 C38 P1 . . . . -119.5(5) ?
C26 P1 C38 S1 . . . . -49.4(4) ?
C32 P1 C38 S1 . . . . 57.8(4) ?
Ru3 P1 C38 S1 . . . . -175.6(3) ?
C39B S1 C39A C44A . . . . -172(7) ?
C38 S1 C39A C44A . . . . 97.0(8) ?
C39B S1 C39A C40A . . . . 6(7) ?
C38 S1 C39A C40A . . . . -85.4(9) ?
C44A C39A C40A C41A . . . . 0.9(16) ?
S1 C39A C40A C41A . . . . -176.7(9) ?
C39A C40A C41A C42A . . . . 1.5(18) ?
C40A C41A C42A C43A . . . . -2.8(18) ?
C41A C42A C43A C44A . . . . 1.8(17) ?
C40A C39A C44A C43A . . . . -1.8(15) ?
S1 C39A C44A C43A . . . . 175.9(8) ?
C42A C43A C44A C39A . . . . 0.5(16) ?
C39A S1 C39B C40B . . . . 168(12) ?
C38 S1 C39B C40B . . . . -98(6) ?
C39A S1 C39B C44B . . . . 0(3) ?
C38 S1 C39B C44B . . . . 94(6) ?
C44B C39B C40B C41B . . . . -7(8) ?
S1 C39B C40B C41B . . . . -176(4) ?
C39B C40B C41B C42B . . . . -5(9) ?
C40B C41B C42B C43B . . . . 18(11) ?
C41B C42B C43B C44B . . . . -18(11) ?
C40B C39B C44B C43B . . . . 6(8) ?
S1 C39B C44B C43B . . . . 175(5) ?
C42B C43B C44B C39B . . . . 5(9) ?
